data_7209848
loop_
_publ_author_name
'Meng, Rui-Qi'
'Suo, Lin'
'Hou, Guang-Feng'
'Liang, Jing'
'Bi, Li-Hua'
'Li, Hao-Long'
'Wu, Li-Xin'

_publ_section_title
;
 Organo-Ru supported sandwich-type tungstoarsenates: synthesis, structure
 and catalytic properties
;
_journal_issue 29
_journal_name_full CrystEngComm
_journal_page_first 5867
_journal_paper_doi 10.1039/c3ce00045a
_journal_volume 15
_journal_year 2013
_chemical_formula_moiety 'C18 H53 As2 Na6 Ni4 O83.5 Ru3 W17'
_chemical_formula_sum 'C18 H53 As2 Na6 Ni4 O83.5 Ru3 W17'
_chemical_formula_weight 5556.88
_chemical_name_systematic
;
?
;
_space_group_IT_number 14
_symmetry_cell_setting monoclinic
_symmetry_space_group_name_Hall '-P 2ybc'
_symmetry_space_group_name_H-M 'P 1 21/c 1'
_atom_sites_solution_hydrogens geom
_atom_sites_solution_primary direct
_atom_sites_solution_secondary difmap
_audit_creation_method SHELXL-97
_cell_angle_alpha 90.00
_cell_angle_beta 109.84(3)
_cell_angle_gamma 90.00
_cell_formula_units_Z 4
_cell_length_a 17.222(3)
_cell_length_b 21.526(4)
_cell_length_c 26.316(9)
_cell_measurement_reflns_used 48665
_cell_measurement_temperature 293(2)
_cell_measurement_theta_max 27.51
_cell_measurement_theta_min 3.01
_cell_volume 9177(4)
_computing_cell_refinement 'RAPID-AUTO (Rigaku, 1998)'
_computing_data_collection 'RAPID-AUTO (Rigaku, 1998)'
_computing_data_reduction 'CrystalStructure (Rigaku/MSC and Rigaku Corporation, 2002)'
_computing_molecular_graphics 'SHELXTL (Sheldrick, 2008)'
_computing_publication_material SHELXL-97
_computing_structure_refinement 'SHELXL-97 (Sheldrick, 2008)'
_computing_structure_solution 'SHELXS-97 (Sheldrick, 2008)'
_diffrn_ambient_temperature 293(2)
_diffrn_measured_fraction_theta_full 0.968
_diffrn_measured_fraction_theta_max 0.968
_diffrn_measurement_device_type 'Rigaku RAXIS-RAPID'
_diffrn_measurement_method '\w scan'
_diffrn_radiation_monochromator graphite
_diffrn_radiation_source 'fine-focus sealed tube'
_diffrn_radiation_type MoK\a
_diffrn_radiation_wavelength 0.71073
_diffrn_reflns_av_R_equivalents 0.1506
_diffrn_reflns_av_sigmaI/netI 0.1238
_diffrn_reflns_limit_h_max 20
_diffrn_reflns_limit_h_min -20
_diffrn_reflns_limit_k_max 25
_diffrn_reflns_limit_k_min -25
_diffrn_reflns_limit_l_max 31
_diffrn_reflns_limit_l_min -30
_diffrn_reflns_number 67117
_diffrn_reflns_theta_full 25.00
_diffrn_reflns_theta_max 25.00
_diffrn_reflns_theta_min 3.03
_diffrn_standards_decay_% 0
_diffrn_standards_interval_count 0
_diffrn_standards_interval_time 0
_diffrn_standards_number 0
_exptl_absorpt_coefficient_mu 23.341
_exptl_absorpt_correction_T_max 0.1645
_exptl_absorpt_correction_T_min 0.1447
_exptl_absorpt_correction_type multi-scan
_exptl_absorpt_process_details 'ABSCOR (Higashi, 1995)'
_exptl_crystal_colour red
_exptl_crystal_density_diffrn 4.022
_exptl_crystal_density_method 'not measured'
_exptl_crystal_description block
_exptl_crystal_F_000 9852
_exptl_crystal_size_max 0.13
_exptl_crystal_size_mid 0.12
_exptl_crystal_size_min 0.12
_refine_diff_density_max 2.892
_refine_diff_density_min -2.672
_refine_diff_density_rms 0.462
_refine_ls_extinction_method none
_refine_ls_goodness_of_fit_ref 1.050
_refine_ls_hydrogen_treatment constr
_refine_ls_matrix_type full
_refine_ls_number_parameters 1149
_refine_ls_number_reflns 15652
_refine_ls_number_restraints 213
_refine_ls_restrained_S_all 1.047
_refine_ls_R_factor_all 0.1115
_refine_ls_R_factor_gt 0.0653
_refine_ls_shift/su_max 0.001
_refine_ls_shift/su_mean 0.000
_refine_ls_structure_factor_coef Fsqd
_refine_ls_weighting_details 'calc w=1/[\s^2^(Fo^2^)+(0.0545P)^2^+0.0000P] where P=(Fo^2^+2Fc^2^)/3'
_refine_ls_weighting_scheme calc
_refine_ls_wR_factor_gt 0.1252
_refine_ls_wR_factor_ref 0.1425
_reflns_number_gt 10199
_reflns_number_total 15652
_reflns_threshold_expression >2sigma(I)
_cod_data_source_file c3ce00045a.txt
_cod_data_source_block 1
_cod_depositor_comments
;

2024-03-12
Z value and formula fixed to values more according to usual
chemical conventions.                 miguel
;
_cod_original_formula_sum 'C36 H106 As4 Na12 Ni8 O167 Ru6 W34'
_cod_original_formula_weight 11113.77
_cod_original_formula_moiety 'C36 H106 As4 Na12 Ni8 O167 Ru6 W34'
_cod_original_formula_units_Z 2
_cod_original_sg_symbol_H-M 'P 21/c'
_cod_database_code 7209848

loop_
_symmetry_equiv_pos_as_xyz
'x, y, z'
'-x, y+1/2, -z+1/2'
'-x, -y, -z'
'x, -y-1/2, z-1/2'

loop_
_atom_site_label
_atom_site_type_symbol
_atom_site_fract_x
_atom_site_fract_y
_atom_site_fract_z
_atom_site_U_iso_or_equiv
_atom_site_adp_type
_atom_site_occupancy
_atom_site_symmetry_multiplicity
_atom_site_calc_flag
_atom_site_refinement_flags
As1 As 0.71234(16) 0.79827(9) 0.61588(8) 0.0217(5) Uani 1 1 d .
As2 As 0.39145(16) 0.74666(9) 0.63018(7) 0.0209(5) Uani 1 1 d .
Na1 Na 0.9996(9) 0.7095(5) 0.6711(4) 0.060(3) Uani 1 1 d .
Na2 Na 0.0442(15) 0.8090(8) 0.3677(7) 0.136(7) Uani 1 1 d U
Na3 Na 0.561(3) 0.5796(14) 0.3931(12) 0.107(10) Uani 0.50 1 d PU
Na4 Na 0.183(2) 0.4328(13) 0.6055(11) 0.099(9) Uani 0.50 1 d PU
Na5 Na 0.2352(19) 0.5318(10) 0.3955(9) 0.069(7) Uani 0.50 1 d PU
Na6 Na 0.2988(17) 0.2777(10) 0.6718(8) 0.064(6) Uani 0.50 1 d PU
Ni1 Ni 0.5266(2) 0.73188(11) 0.56707(10) 0.0225(7) Uani 1 1 d .
Ni2 Ni 0.57506(19) 0.81185(11) 0.67880(10) 0.0221(7) Uani 1 1 d .
Ni3 Ni 0.4436(2) 0.86509(11) 0.57015(10) 0.0220(7) Uani 1 1 d .
Ni4 Ni 0.6519(2) 0.67866(12) 0.67534(10) 0.0259(7) Uani 1 1 d .
O1 O 0.2013(12) 0.5459(7) 0.6147(6) 0.041(4) Uani 1 1 d U
O2 O 0.8433(14) 0.5737(7) 0.6199(7) 0.059(6) Uani 1 1 d .
O3 O 0.5862(13) 0.9130(7) 0.4803(6) 0.045(5) Uani 1 1 d .
O4 O 0.5298(13) 0.5292(7) 0.6360(6) 0.048(5) Uani 1 1 d .
O5 O 0.3018(11) 0.6231(6) 0.4465(5) 0.033(4) Uani 1 1 d .
O6 O 0.7388(11) 0.9330(6) 0.6803(5) 0.033(4) Uani 1 1 d .
O7 O 0.4161(11) 0.5927(6) 0.5499(6) 0.033(4) Uani 1 1 d .
O8 O 0.7839(12) 1.0349(7) 0.6277(6) 0.044(5) Uani 1 1 d U
O9 O 0.7008(11) 0.8988(7) 0.4343(6) 0.038(5) Uani 1 1 d .
O10 O 0.0735(12) 0.7463(8) 0.6180(6) 0.044(5) Uani 1 1 d .
O11 O 0.4482(12) 0.9444(7) 0.5269(6) 0.048(6) Uani 1 1 d .
O12 O 0.9464(11) 0.7884(6) 0.7247(5) 0.031(4) Uani 1 1 d .
O13 O 0.7144(12) 0.6409(7) 0.6318(6) 0.038(5) Uani 1 1 d .
O14 O 0.2742(11) 0.6624(7) 0.7805(5) 0.033(4) Uani 1 1 d .
O15 O 1.0191(12) 0.8908(7) 0.6939(6) 0.043(5) Uani 1 1 d U
O16 O 0.4577(11) 0.8787(6) 0.8090(6) 0.035(5) Uani 1 1 d .
O17 O 0.1716(11) 0.8269(6) 0.4479(5) 0.033(4) Uani 1 1 d U
O18 O 0.6507(10) 0.7992(6) 0.4822(5) 0.025(4) Uani 1 1 d .
O19 O 0.3018(10) 0.7866(6) 0.6057(5) 0.023(4) Uani 1 1 d U
O20 O 0.4129(10) 0.7099(6) 0.5118(5) 0.024(4) Uani 1 1 d U
O21 O 0.2608(10) 0.6042(6) 0.5394(5) 0.028(4) Uani 1 1 d .
O22 O 0.6818(10) 0.8635(6) 0.5806(5) 0.025(3) Uani 1 1 d U
O23 O 0.2584(11) 0.7204(7) 0.5026(5) 0.032(4) Uani 1 1 d .
O24 O 0.6091(11) 0.6508(7) 0.8049(6) 0.038(5) Uani 1 1 d .
O25 O 0.8496(10) 0.9132(6) 0.6257(5) 0.025(4) Uani 1 1 d .
O26 O 0.7913(10) 0.8117(6) 0.6747(5) 0.026(4) Uani 1 1 d U
O27 O 0.3730(10) 0.6745(6) 0.6040(5) 0.025(4) Uani 1 1 d .
O28 O 0.3451(11) 0.8624(6) 0.7018(5) 0.033(5) Uani 1 1 d .
O29 O 0.1960(11) 0.6730(7) 0.5998(5) 0.034(4) Uani 1 1 d .
O30 O 0.7340(12) 0.6412(6) 0.5352(5) 0.035(5) Uani 1 1 d .
O31 O 0.6265(11) 0.6768(7) 0.4305(5) 0.036(4) Uani 1 1 d U
O32 O 0.9213(11) 0.6930(7) 0.7938(5) 0.034(4) Uani 1 1 d .
O33 O 0.2401(11) 0.7385(7) 0.6881(5) 0.036(5) Uani 1 1 d .
O34 O 0.6695(12) 0.5951(6) 0.7182(6) 0.036(4) Uani 1 1 d .
O35 O 0.6822(11) 0.8455(6) 0.7292(5) 0.032(4) Uani 1 1 d .
O36 O 0.8841(10) 0.6894(6) 0.5838(5) 0.026(4) Uani 1 1 d .
O37 O 0.6312(11) 0.7660(6) 0.6301(5) 0.029(4) Uani 1 1 d .
O38 O 0.4312(10) 0.6622(5) 0.7744(5) 0.019(4) Uani 1 1 d .
O39 O 0.5433(11) 0.6561(7) 0.6165(6) 0.034(4) Uani 1 1 d .
O40 O 0.2579(12) 0.9641(7) 0.6400(6) 0.042(5) Uani 1 1 d .
O41 O 0.3904(10) 0.9030(6) 0.6210(5) 0.028(4) Uani 1 1 d .
O42 O 0.7491(11) 0.7475(6) 0.5820(5) 0.028(4) Uani 1 1 d U
O43 O 0.3702(10) 0.5611(6) 0.6297(5) 0.027(4) Uani 1 1 d .
O44 O 0.7592(11) 0.7089(6) 0.7276(6) 0.037(5) Uani 1 1 d .
O45 O 0.3052(10) 0.6302(6) 0.6873(5) 0.024(4) Uani 1 1 d .
O46 O 0.8423(11) 0.8089(6) 0.7795(5) 0.028(4) Uani 1 1 d .
O47 O 0.9145(10) 0.8046(6) 0.6193(5) 0.030(4) Uani 1 1 d U
O48 O 0.7422(11) 0.9520(6) 0.5379(6) 0.037(4) Uani 1 1 d U
O49 O 0.5888(12) 0.6988(7) 0.5218(6) 0.041(5) Uani 1 1 d .
O50 O 0.1905(11) 0.8443(6) 0.6339(6) 0.032(4) Uani 1 1 d U
O51 O 0.5846(10) 0.7252(5) 0.7155(5) 0.023(4) Uani 1 1 d .
O52 O 0.8634(11) 0.6866(6) 0.6775(5) 0.028(4) Uani 1 1 d .
O53 O 0.4909(10) 0.6242(6) 0.6991(5) 0.022(4) Uani 1 1 d .
O54 O 0.7816(11) 0.7337(6) 0.4898(5) 0.029(4) Uani 1 1 d .
O55 O 0.4134(10) 0.7402(5) 0.6964(5) 0.025(4) Uani 1 1 d .
O56 O 0.2349(10) 0.8818(6) 0.5522(4) 0.021(4) Uani 1 1 d .
O57 O 0.8865(11) 0.9002(6) 0.7290(6) 0.036(4) Uani 1 1 d .
O58 O 0.5459(11) 0.8896(6) 0.6336(5) 0.028(4) Uani 1 1 d .
O59 O 0.5240(10) 0.7649(6) 0.7891(5) 0.025(4) Uani 1 1 d .
O60 O 0.3593(11) 0.7713(6) 0.7741(5) 0.031(4) Uani 1 1 d U
O61 O 0.3410(10) 0.8254(6) 0.5144(5) 0.028(4) Uani 1 1 d .
O62 O 0.4982(10) 0.8151(6) 0.5264(5) 0.024(4) Uani 1 1 d .
O63 O 0.1516(10) 0.7768(6) 0.5427(5) 0.027(4) Uani 1 1 d .
O64 O 0.5042(9) 0.8550(5) 0.7166(5) 0.020(4) Uani 1 1 d .
O65 O 0.4684(10) 0.7798(6) 0.6146(5) 0.024(4) Uani 1 1 d U
O66 O 0.7898(12) 0.9286(7) 0.7947(6) 0.044(5) Uani 1 1 d .
O67 O 0.6317(15) 0.9833(7) 0.5867(6) 0.058(7) Uani 1 1 d .
O68 O 0.8034(12) 0.8456(6) 0.5299(6) 0.040(5) Uani 1 1 d .
O69 O 0.9442(13) 0.7722(8) 0.5207(6) 0.049(5) Uani 1 1 d U
O100 O 0.937(2) 0.6770(12) 0.3842(10) 0.118(10) Uiso 1 1 d .
O101 O 0.165(3) 0.3247(15) 0.5905(13) 0.056(10) Uiso 0.50 1 d P
O102 O 0.661(5) 0.575(3) 0.362(3) 0.16(3) Uiso 0.50 1 d P
O103 O 0.079(3) 0.8907(15) 0.3279(13) 0.056(10) Uiso 0.50 1 d P
O105 O 0.489(3) 0.5955(14) 0.4460(12) 0.046(9) Uiso 0.50 1 d P
O106 O 0.176(2) 0.5537(12) 0.7353(10) 0.113(9) Uiso 1 1 d .
O107 O 1.109(2) 0.7117(13) 0.7593(11) 0.126(10) Uiso 1 1 d .
O108 O 0.996(4) 0.619(2) 0.5438(18) 0.094(15) Uiso 0.50 1 d P
O109 O -0.035(4) 0.794(2) 0.4187(17) 0.088(14) Uiso 0.50 1 d P
O110 O 0.800(2) 0.9297(13) 0.3125(11) 0.134(11) Uiso 1 1 d .
O111 O 0.153(3) 0.6058(15) 0.3409(13) 0.160(13) Uiso 1 1 d .
O112 O 0.075(2) 0.6595(14) 0.4803(12) 0.143(12) Uiso 1 1 d .
O113 O 0.212(3) 0.1728(15) 0.6187(12) 0.147(12) Uiso 1 1 d .
O114 O 0.201(3) 0.8566(15) 0.7542(13) 0.162(13) Uiso 1 1 d .
O115 O 1.044(3) 0.6086(15) 0.6577(13) 0.154(13) Uiso 1 1 d .
O116 O 0.060(3) 0.7046(16) 0.3407(14) 0.064(11) Uiso 0.50 1 d P
O120 O 0.371(3) 0.4661(18) 0.4394(16) 0.076(13) Uiso 0.50 1 d P
O119 O 0.008(3) 0.5262(17) 0.3035(15) 0.070(12) Uiso 0.50 1 d P
O117 O 0.676(4) 0.533(2) 0.4698(19) 0.100(16) Uiso 0.50 1 d P
O118 O 0.5000 0.5000 0.5000 0.19(2) Uiso 1 2 d S
Ru1 Ru 0.87002(16) 0.93212(10) 0.55304(9) 0.0433(6) Uani 1 1 d U
Ru2 Ru 0.49324(13) 0.94403(8) 0.67954(7) 0.0257(5) Uani 1 1 d .
Ru3 Ru 0.39764(13) 0.78759(8) 0.45992(6) 0.0253(5) Uani 1 1 d .
W1 W 0.28684(7) 0.89052(4) 0.63002(3) 0.0271(2) Uani 1 1 d .
W2 W 0.85832(7) 0.73532(4) 0.73930(3) 0.0287(2) Uani 1 1 d .
W3 W 0.47294(7) 0.59593(4) 0.62697(3) 0.0268(2) Uani 1 1 d .
W4 W 0.86501(7) 0.76937(4) 0.54868(4) 0.0305(3) Uani 1 1 d .
W5 W 0.52926(7) 0.68685(4) 0.75409(3) 0.0260(2) Uani 1 1 d .
W6 W 0.77977(7) 0.87962(4) 0.74132(3) 0.0284(2) Uani 1 1 d .
W7 W 0.23577(7) 0.80687(4) 0.51294(3) 0.0275(2) Uani 1 1 d .
W8 W 0.80237(7) 0.64746(4) 0.61131(4) 0.0293(2) Uani 1 1 d .
W9 W 0.32640(7) 0.69317(4) 0.74172(3) 0.0269(2) Uani 1 1 d .
W10 W 0.43854(7) 0.82711(4) 0.75661(3) 0.0258(2) Uani 1 1 d .
W11 W 0.33270(7) 0.65259(4) 0.51071(3) 0.0270(2) Uani 1 1 d .
W12 W 0.26824(7) 0.60309(4) 0.61372(3) 0.0285(3) Uani 1 1 d .
W13 W 0.17248(7) 0.75750(4) 0.61634(3) 0.0281(2) Uani 1 1 d .
W14 W 0.92326(7) 0.85893(4) 0.67961(4) 0.0304(3) Uani 1 1 d .
W15 W 0.73620(7) 0.96418(4) 0.61134(4) 0.0309(3) Uani 1 1 d .
W16 W 0.68356(7) 0.88193(4) 0.49203(4) 0.0309(3) Uani 1 1 d .
W17 W 0.67088(7) 0.70943(4) 0.49487(3) 0.0285(2) Uani 1 1 d .
C1 C 0.581(3) 1.0191(11) 0.6852(12) 0.066(11) Uani 1 1 d .
H1 H 0.6242 1.0206 0.6719 0.079 Uiso 1 1 d R
C2 C 0.5810(19) 0.9982(10) 0.7382(9) 0.041(8) Uani 1 1 d .
H2 H 0.6338 0.9867 0.7601 0.049 Uiso 1 1 d R
C3 C 0.518(2) 0.9896(11) 0.7557(11) 0.047(7) Uani 1 1 d U
H3 H 0.5276 0.9767 0.7910 0.057 Uiso 1 1 d R
C4 C 0.448(3) 1.0072(14) 0.7274(13) 0.074(10) Uani 1 1 d U
H4 H 0.4048 1.0058 0.7407 0.088 Uiso 1 1 d R
C5 C 0.430(2) 1.0313(11) 0.6726(12) 0.057(9) Uani 1 1 d U
H5 H 0.3772 1.0428 0.6506 0.069 Uiso 1 1 d R
C6 C 0.494(2) 1.0391(11) 0.6504(12) 0.057(9) Uani 1 1 d U
H6 H 0.4849 1.0521 0.6151 0.068 Uiso 1 1 d R
C7 C 0.4381(17) 0.7565(10) 0.3949(7) 0.029(6) Uani 1 1 d .
H7 H 0.4820 0.7308 0.3959 0.035 Uiso 1 1 d R
C8 C 0.452(2) 0.8195(11) 0.4023(9) 0.049(7) Uani 1 1 d U
H8 H 0.5038 0.8365 0.4077 0.059 Uiso 1 1 d R
C9 C 0.3810(18) 0.8601(9) 0.4014(9) 0.038(8) Uani 1 1 d .
H9 H 0.3890 0.9027 0.4059 0.046 Uiso 1 1 d R
C10 C 0.306(2) 0.8334(11) 0.3928(8) 0.043(6) Uani 1 1 d U
H10 H 0.2618 0.8591 0.3918 0.051 Uiso 1 1 d R
C11 C 0.296(2) 0.7699(12) 0.3852(8) 0.047(7) Uani 1 1 d U
H11 H 0.2439 0.7529 0.3797 0.057 Uiso 1 1 d R
C12 C 0.363(2) 0.7285(12) 0.3872(9) 0.044(7) Uani 1 1 d U
H12 H 0.3547 0.6859 0.3827 0.052 Uiso 1 1 d R
C13 C 0.915(3) 0.9398(18) 0.4859(15) 0.101(13) Uani 1 1 d DU
H13 H 0.8977 0.9219 0.4517 0.122 Uiso 1 1 d R
C14 C 0.874(3) 0.9965(16) 0.4941(14) 0.083(11) Uani 1 1 d U
H14 H 0.8336 1.0162 0.4656 0.099 Uiso 1 1 d R
C15 C 0.897(3) 1.0251(16) 0.5385(14) 0.086(11) Uani 1 1 d U
H15 H 0.8710 1.0622 0.5414 0.103 Uiso 1 1 calc R
C16 C 0.967(3) 1.0012(19) 0.5878(16) 0.108(14) Uani 1 1 d U
H16 H 0.9843 1.0190 0.6220 0.129 Uiso 1 1 d R
C17 C 1.008(3) 0.9469(17) 0.5846(15) 0.098(12) Uani 1 1 d U
H17 H 1.0483 0.9272 0.6131 0.118 Uiso 1 1 d R
C18 C 0.975(3) 0.9165(18) 0.5329(15) 0.102(12) Uani 1 1 d DU
H18 H 0.9972 0.8789 0.5272 0.123 Uiso 1 1 d R

loop_
_atom_site_aniso_label
_atom_site_aniso_U_11
_atom_site_aniso_U_22
_atom_site_aniso_U_33
_atom_site_aniso_U_23
_atom_site_aniso_U_13
_atom_site_aniso_U_12
As1 0.0094(15) 0.0304(11) 0.0275(11) 0.0032(8) 0.0093(10) 0.0005(9)
As2 0.0135(16) 0.0262(11) 0.0237(10) 0.0006(7) 0.0072(10) -0.0020(9)
Na1 0.058(11) 0.067(7) 0.071(7) 0.003(5) 0.041(7) 0.007(6)
Na2 0.131(11) 0.131(9) 0.138(9) -0.005(7) 0.037(8) 0.007(8)
Na3 0.104(14) 0.107(12) 0.109(12) -0.014(9) 0.035(9) -0.008(9)
Na4 0.106(13) 0.094(12) 0.099(12) 0.003(8) 0.038(9) -0.003(9)
Na5 0.075(12) 0.068(9) 0.065(9) -0.001(7) 0.024(8) -0.012(8)
Na6 0.053(11) 0.072(9) 0.061(9) -0.015(7) 0.011(8) 0.027(8)
Ni1 0.012(2) 0.0314(14) 0.0278(14) 0.0018(10) 0.0117(13) 0.0016(12)
Ni2 0.0099(19) 0.0282(14) 0.0297(14) -0.0014(10) 0.0088(13) -0.0006(12)
Ni3 0.013(2) 0.0267(14) 0.0281(14) 0.0007(10) 0.0088(13) -0.0021(12)
Ni4 0.014(2) 0.0336(15) 0.0304(14) 0.0035(10) 0.0082(13) 0.0019(13)
O1 0.034(9) 0.043(7) 0.051(7) 0.013(6) 0.020(7) -0.008(6)
O2 0.060(18) 0.038(10) 0.087(13) 0.012(8) 0.034(12) 0.009(10)
O3 0.037(15) 0.054(10) 0.042(9) 0.014(7) 0.010(9) -0.008(9)
O4 0.053(17) 0.050(10) 0.050(10) -0.003(7) 0.029(10) 0.011(9)
O5 0.032(13) 0.047(9) 0.020(7) -0.007(6) 0.012(7) -0.011(8)
O6 0.018(12) 0.038(9) 0.037(8) 0.005(6) 0.002(8) -0.014(7)
O7 0.031(13) 0.020(7) 0.050(9) -0.007(6) 0.016(9) 0.004(7)
O8 0.039(9) 0.044(7) 0.053(7) 0.017(6) 0.021(7) -0.011(6)
O9 0.017(12) 0.055(10) 0.038(9) 0.023(7) 0.005(8) -0.006(8)
O10 0.016(13) 0.073(12) 0.040(9) 0.006(7) 0.006(8) 0.007(9)
O11 0.027(14) 0.047(10) 0.058(10) 0.014(7) -0.003(9) -0.017(9)
O12 0.025(12) 0.051(9) 0.021(7) 0.012(6) 0.012(7) 0.011(8)
O13 0.035(14) 0.041(9) 0.044(9) -0.001(6) 0.018(9) -0.009(8)
O14 0.020(12) 0.053(10) 0.032(8) 0.016(6) 0.015(8) 0.012(8)
O15 0.028(9) 0.048(7) 0.049(7) 0.007(6) 0.005(6) -0.001(6)
O16 0.036(14) 0.030(8) 0.042(9) -0.007(6) 0.017(8) -0.004(7)
O17 0.027(9) 0.044(7) 0.033(6) 0.005(5) 0.016(6) -0.002(6)
O18 0.004(10) 0.043(9) 0.029(8) 0.013(6) 0.006(7) 0.004(7)
O19 0.012(8) 0.024(6) 0.033(6) 0.002(5) 0.007(6) -0.007(5)
O20 0.013(8) 0.032(6) 0.029(6) 0.004(5) 0.009(6) -0.003(6)
O21 0.015(11) 0.029(8) 0.037(8) -0.002(6) 0.005(7) -0.001(7)
O22 0.021(7) 0.033(6) 0.028(5) 0.001(4) 0.020(5) -0.002(5)
O23 0.011(11) 0.065(10) 0.021(7) 0.018(6) 0.007(7) 0.001(8)
O24 0.019(12) 0.049(10) 0.036(9) 0.016(6) -0.004(8) 0.003(8)
O25 0.006(10) 0.042(9) 0.027(7) -0.004(6) 0.006(7) 0.005(7)
O26 0.025(7) 0.033(6) 0.027(5) 0.001(4) 0.018(5) 0.012(5)
O27 0.027(12) 0.019(7) 0.035(8) 0.004(5) 0.020(8) -0.012(6)
O28 0.031(13) 0.033(8) 0.030(8) 0.012(6) 0.006(8) 0.018(7)
O29 0.028(13) 0.047(9) 0.027(8) -0.012(6) 0.009(8) -0.002(8)
O30 0.062(15) 0.020(7) 0.028(8) -0.001(5) 0.021(8) 0.016(8)
O31 0.034(9) 0.052(7) 0.026(6) -0.018(5) 0.017(6) 0.001(6)
O32 0.022(12) 0.059(10) 0.032(8) 0.003(6) 0.021(8) 0.002(8)
O33 0.025(13) 0.061(10) 0.015(7) 0.020(6) -0.003(7) 0.007(8)
O34 0.032(13) 0.028(8) 0.055(9) 0.008(6) 0.024(9) -0.001(7)
O35 0.032(13) 0.039(9) 0.025(8) -0.011(6) 0.013(8) -0.003(7)
O36 0.006(10) 0.036(8) 0.033(8) 0.006(6) 0.001(7) 0.012(6)
O37 0.047(14) 0.022(7) 0.030(8) -0.003(5) 0.029(8) -0.001(7)
O38 0.017(10) 0.017(6) 0.021(7) 0.011(5) 0.005(6) -0.006(6)
O39 0.023(12) 0.048(9) 0.037(8) 0.010(6) 0.020(8) 0.008(8)
O40 0.035(14) 0.063(11) 0.034(9) 0.003(7) 0.022(9) 0.008(9)
O41 0.013(11) 0.033(8) 0.041(8) -0.007(6) 0.016(8) 0.002(7)
O42 0.030(8) 0.031(6) 0.033(6) 0.005(5) 0.023(6) 0.012(6)
O43 0.025(12) 0.027(7) 0.023(7) 0.002(5) 0.000(7) -0.004(7)
O44 0.035(13) 0.025(8) 0.041(9) 0.012(6) 0.000(8) -0.004(7)
O45 0.012(11) 0.037(8) 0.026(7) -0.003(5) 0.009(7) -0.007(7)
O46 0.032(12) 0.030(8) 0.028(7) 0.000(5) 0.018(7) 0.003(7)
O47 0.016(8) 0.032(6) 0.034(6) -0.007(5) -0.002(6) -0.004(6)
O48 0.024(9) 0.039(7) 0.040(7) -0.002(5) -0.001(6) -0.003(6)
O49 0.037(14) 0.054(10) 0.032(9) -0.001(6) 0.011(9) -0.017(9)
O50 0.023(8) 0.041(7) 0.036(6) -0.001(5) 0.016(6) 0.004(6)
O51 0.019(11) 0.010(6) 0.037(8) 0.006(5) 0.006(7) 0.007(6)
O52 0.024(12) 0.044(9) 0.024(7) -0.008(6) 0.019(7) -0.003(7)
O53 0.011(10) 0.035(8) 0.021(7) 0.004(5) 0.006(7) -0.003(6)
O54 0.024(12) 0.042(9) 0.029(8) 0.008(6) 0.018(8) 0.008(7)
O55 0.022(11) 0.022(7) 0.019(7) 0.008(5) -0.008(7) 0.004(6)
O56 0.009(10) 0.041(8) 0.011(6) 0.010(5) 0.003(6) 0.000(6)
O57 0.014(12) 0.026(8) 0.068(11) 0.003(7) 0.015(9) -0.004(7)
O58 0.019(12) 0.047(9) 0.024(7) 0.001(6) 0.016(7) -0.002(7)
O59 0.014(11) 0.036(8) 0.015(7) -0.001(5) -0.007(7) -0.002(7)
O60 0.031(9) 0.035(6) 0.031(6) -0.008(5) 0.016(6) 0.003(6)
O61 0.020(12) 0.029(8) 0.031(8) 0.003(5) 0.004(7) -0.006(7)
O62 0.018(11) 0.027(7) 0.025(7) 0.002(5) 0.005(7) 0.002(6)
O63 0.020(12) 0.040(8) 0.020(7) 0.000(5) 0.005(7) 0.001(7)
O64 0.010(10) 0.023(7) 0.024(7) 0.007(5) -0.001(6) 0.000(6)
O65 0.017(8) 0.029(6) 0.028(6) -0.009(5) 0.012(6) 0.005(5)
O66 0.042(15) 0.062(11) 0.033(9) -0.009(7) 0.021(9) -0.010(9)
O67 0.09(2) 0.049(11) 0.049(10) 0.004(7) 0.044(12) 0.020(11)
O68 0.039(14) 0.022(8) 0.064(10) 0.003(6) 0.026(10) 0.005(7)
O69 0.042(10) 0.069(8) 0.045(7) 0.010(6) 0.025(7) 0.004(7)
Ru1 0.0258(16) 0.0494(13) 0.0596(13) 0.0122(9) 0.0208(12) -0.0010(10)
Ru2 0.0168(13) 0.0291(9) 0.0331(9) -0.0025(7) 0.0111(9) -0.0003(8)
Ru3 0.0168(13) 0.0359(10) 0.0241(9) 0.0010(6) 0.0080(8) 0.0003(8)
W1 0.0140(7) 0.0358(5) 0.0344(5) 0.0011(3) 0.0117(4) 0.0033(4)
W2 0.0103(7) 0.0411(5) 0.0337(5) 0.0052(4) 0.0064(4) 0.0019(4)
W3 0.0180(7) 0.0286(5) 0.0350(5) 0.0017(3) 0.0107(4) -0.0022(4)
W4 0.0145(7) 0.0453(6) 0.0374(5) 0.0055(4) 0.0161(5) 0.0036(4)
W5 0.0150(7) 0.0351(5) 0.0291(5) 0.0055(3) 0.0091(4) 0.0000(4)
W6 0.0130(7) 0.0387(5) 0.0334(5) -0.0042(3) 0.0080(4) -0.0049(4)
W7 0.0113(6) 0.0436(5) 0.0276(5) 0.0036(3) 0.0066(4) -0.0006(4)
W8 0.0173(7) 0.0363(5) 0.0387(5) 0.0028(4) 0.0153(5) 0.0055(4)
W9 0.0147(7) 0.0425(5) 0.0268(5) 0.0028(3) 0.0113(4) -0.0032(4)
W10 0.0190(7) 0.0358(5) 0.0266(5) -0.0017(3) 0.0129(4) -0.0018(4)
W11 0.0201(7) 0.0357(5) 0.0258(4) -0.0018(3) 0.0084(4) -0.0071(4)
W12 0.0185(7) 0.0362(5) 0.0323(5) 0.0005(3) 0.0105(4) -0.0083(4)
W13 0.0077(6) 0.0458(5) 0.0320(5) 0.0035(4) 0.0085(4) -0.0002(4)
W14 0.0093(7) 0.0434(5) 0.0395(5) 0.0041(4) 0.0095(5) -0.0025(4)
W15 0.0182(7) 0.0337(5) 0.0441(5) 0.0034(4) 0.0151(5) -0.0015(4)
W16 0.0163(7) 0.0421(5) 0.0356(5) 0.0074(4) 0.0105(5) -0.0003(4)
W17 0.0172(7) 0.0404(5) 0.0313(5) -0.0027(3) 0.0126(4) 0.0008(4)
C1 0.10(4) 0.036(15) 0.09(2) -0.026(13) 0.06(2) -0.028(17)
C2 0.03(2) 0.040(14) 0.038(13) -0.022(10) -0.010(13) 0.008(12)
C3 0.050(11) 0.038(9) 0.048(10) -0.010(7) 0.011(8) -0.008(8)
C4 0.075(14) 0.074(12) 0.080(12) -0.012(9) 0.036(9) 0.010(9)
C5 0.02(2) 0.032(14) 0.09(2) -0.012(13) -0.008(15) -0.005(12)
C6 0.06(3) 0.043(15) 0.061(18) -0.013(12) 0.016(17) -0.014(15)
C7 0.033(19) 0.041(13) 0.025(11) 0.003(8) 0.023(11) 0.011(11)
C8 0.052(12) 0.052(10) 0.046(9) 0.001(7) 0.020(8) -0.002(8)
C9 0.04(2) 0.016(11) 0.051(14) 0.019(9) 0.011(14) 0.004(11)
C10 0.051(11) 0.055(10) 0.030(8) 0.006(7) 0.023(8) 0.013(8)
C11 0.044(11) 0.069(10) 0.031(9) 0.002(7) 0.015(8) -0.007(8)
C12 0.048(11) 0.044(9) 0.042(9) 0.003(7) 0.019(8) -0.007(8)
C13 0.101(16) 0.110(15) 0.097(15) -0.004(9) 0.038(10) -0.006(10)
C14 0.078(14) 0.084(13) 0.083(13) 0.011(9) 0.023(9) 0.003(9)
C15 0.087(15) 0.080(13) 0.092(13) 0.003(9) 0.031(9) 0.009(9)
C16 0.109(17) 0.114(16) 0.105(15) -0.003(9) 0.042(10) -0.014(10)
C17 0.094(16) 0.098(14) 0.101(14) 0.016(9) 0.030(10) -0.001(10)
C18 0.095(14) 0.103(15) 0.120(15) 0.003(9) 0.052(10) 0.002(10)

loop_
_atom_type_symbol
_atom_type_description
_atom_type_scat_dispersion_real
_atom_type_scat_dispersion_imag
_atom_type_scat_source
As As 0.0499 2.0058 'International Tables Vol C Tables 4.2.6.8 and 6.1.1.4'
Ni Ni 0.3393 1.1124 'International Tables Vol C Tables 4.2.6.8 and 6.1.1.4'
O O 0.0106 0.0060 'International Tables Vol C Tables 4.2.6.8 and 6.1.1.4'
Ru Ru -1.2594 0.8363 'International Tables Vol C Tables 4.2.6.8 and 6.1.1.4'
W W -0.8490 6.8722 'International Tables Vol C Tables 4.2.6.8 and 6.1.1.4'
Na Na 0.0362 0.0249 'International Tables Vol C Tables 4.2.6.8 and 6.1.1.4'
C C 0.0033 0.0016 'International Tables Vol C Tables 4.2.6.8 and 6.1.1.4'
H H 0.0000 0.0000 'International Tables Vol C Tables 4.2.6.8 and 6.1.1.4'

loop_
_geom_angle_atom_site_label_1
_geom_angle_atom_site_label_2
_geom_angle_atom_site_label_3
_geom_angle
_geom_angle_site_symmetry_1
_geom_angle_site_symmetry_3
O42 As1 O22 111.1(7) . .
O42 As1 O26 105.4(7) . .
O22 As1 O26 111.6(7) . .
O42 As1 O37 109.7(7) . .
O22 As1 O37 109.7(8) . .
O26 As1 O37 109.2(7) . .
O55 As2 O65 112.1(7) . .
O55 As2 O27 107.3(6) . .
O65 As2 O27 110.4(7) . .
O55 As2 O19 107.2(7) . .
O65 As2 O19 112.7(7) . .
O27 As2 O19 106.9(7) . .
O10 Na1 O115 87.2(12) 1_655 .
O10 Na1 O107 99.5(11) 1_655 .
O115 Na1 O107 88.6(11) . .
O10 Na1 O52 147.1(7) 1_655 .
O115 Na1 O52 101.0(12) . .
O107 Na1 O52 112.5(10) . .
O10 Na1 O36 86.2(6) 1_655 .
O115 Na1 O36 84.4(9) . .
O107 Na1 O36 170.7(9) . .
O52 Na1 O36 63.3(6) . .
O10 Na1 O12 118.4(7) 1_655 .
O115 Na1 O12 151.9(10) . .
O107 Na1 O12 76.5(9) . .
O52 Na1 O12 64.5(6) . .
O36 Na1 O12 107.3(7) . .
O10 Na1 O47 75.2(6) 1_655 .
O115 Na1 O47 142.4(9) . .
O107 Na1 O47 126.5(8) . .
O52 Na1 O47 79.3(6) . .
O36 Na1 O47 61.9(5) . .
O12 Na1 O47 61.8(5) . .
O103 Na2 O109 135.4(18) . .
O103 Na2 O32 86.3(12) . 4_475
O109 Na2 O32 86.1(16) . 4_475
O103 Na2 O116 121.7(18) . .
O109 Na2 O116 101.0(17) . .
O32 Na2 O116 84.1(12) 4_475 .
O103 Na2 O17 88.6(13) . .
O109 Na2 O17 93.2(14) . .
O32 Na2 O17 171.9(10) 4_475 .
O116 Na2 O17 103.9(13) . .
O102 Na3 O105 163(3) . .
O102 Na3 O31 83(2) . .
O105 Na3 O31 83.8(14) . .
O102 Na3 O16 96(2) . 4_575
O105 Na3 O16 96.8(18) . 4_575
O31 Na3 O16 98.2(12) . 4_575
O102 Na3 O117 77(3) . .
O105 Na3 O117 91(2) . .
O31 Na3 O117 83.6(15) . .
O16 Na3 O117 172(2) 4_575 .
O102 Na3 O4 108(2) . 3_666
O105 Na3 O4 85.3(16) . 3_666
O31 Na3 O4 169.1(18) . 3_666
O16 Na3 O4 83.8(11) 4_575 3_666
O117 Na3 O4 95.8(16) . 3_666
O101 Na4 O1 176.0(17) . .
O101 Na4 O66 96.2(13) . 2_646
O1 Na4 O66 87.7(10) . 2_646
O101 Na4 O102 93(2) . 3_666
O1 Na4 O102 86.6(19) . 3_666
O66 Na4 O102 81.3(19) 2_646 3_666
O101 Na4 Na6 42.6(11) . .
O1 Na4 Na6 139.5(13) . .
O66 Na4 Na6 67.8(8) 2_646 .
O102 Na4 Na6 58.9(17) 3_666 .
O111 Na5 O5 82.0(12) . .
O111 Na5 O2 109.3(15) . 3_666
O5 Na5 O2 155.7(12) . 3_666
O111 Na5 O120 156(2) . .
O5 Na5 O120 90.5(13) . .
O2 Na5 O120 86.4(12) 3_666 .
O101 Na6 O113 75.1(12) . .
O101 Na6 O59 144.9(15) . 2_646
O113 Na6 O59 115.0(11) . 2_646
O101 Na6 O35 108.9(11) . 2_646
O113 Na6 O35 136.8(14) . 2_646
O59 Na6 O35 86.8(7) 2_646 2_646
O101 Na6 W5 163.2(11) . 2_646
O113 Na6 W5 92.1(9) . 2_646
O59 Na6 W5 33.1(4) 2_646 2_646
O35 Na6 W5 88.0(6) 2_646 2_646
O101 Na6 Na4 35.6(9) . .
O113 Na6 Na4 110.7(11) . .
O59 Na6 Na4 123.4(10) 2_646 .
O35 Na6 Na4 81.9(7) 2_646 .
W5 Na6 Na4 155.4(10) 2_646 .
O49 Ni1 O39 96.2(7) . .
O49 Ni1 O20 94.1(6) . .
O39 Ni1 O20 99.2(6) . .
O49 Ni1 O62 94.7(6) . .
O39 Ni1 O62 169.2(7) . .
O20 Ni1 O62 80.3(5) . .
O49 Ni1 O65 171.6(6) . .
O39 Ni1 O65 90.4(6) . .
O20 Ni1 O65 90.1(6) . .
O62 Ni1 O65 78.8(6) . .
O49 Ni1 O37 96.0(7) . .
O39 Ni1 O37 83.1(6) . .
O20 Ni1 O37 169.3(6) . .
O62 Ni1 O37 95.4(5) . .
O65 Ni1 O37 79.4(6) . .
O35 Ni2 O58 94.6(6) . .
O35 Ni2 O64 94.7(6) . .
O58 Ni2 O64 80.8(6) . .
O35 Ni2 O51 96.1(6) . .
O58 Ni2 O51 169.3(6) . .
O64 Ni2 O51 98.5(6) . .
O35 Ni2 O37 93.6(7) . .
O58 Ni2 O37 96.0(6) . .
O64 Ni2 O37 171.3(6) . .
O51 Ni2 O37 83.2(6) . .
O35 Ni2 O65 170.6(6) . .
O58 Ni2 O65 80.0(6) . .
O64 Ni2 O65 92.1(6) . .
O51 Ni2 O65 89.4(5) . .
O37 Ni2 O65 79.4(6) . .
O62 Ni3 O41 171.1(5) . .
O62 Ni3 O58 99.4(6) . .
O41 Ni3 O58 79.4(6) . .
O62 Ni3 O61 80.0(6) . .
O41 Ni3 O61 99.6(7) . .
O58 Ni3 O61 169.3(5) . .
O62 Ni3 O11 90.8(7) . .
O41 Ni3 O11 98.1(7) . .
O58 Ni3 O11 93.1(6) . .
O61 Ni3 O11 97.7(6) . .
O62 Ni3 O65 79.1(5) . .
O41 Ni3 O65 92.0(6) . .
O58 Ni3 O65 79.5(5) . .
O61 Ni3 O65 89.9(5) . .
O11 Ni3 O65 166.2(8) . .
O13 Ni4 O44 88.5(7) . .
O13 Ni4 O39 90.1(7) . .
O44 Ni4 O39 173.4(6) . .
O13 Ni4 O51 174.5(5) . .
O44 Ni4 O51 92.2(7) . .
O39 Ni4 O51 88.6(6) . .
O13 Ni4 O34 87.2(6) . .
O44 Ni4 O34 88.8(6) . .
O39 Ni4 O34 97.6(6) . .
O51 Ni4 O34 98.3(6) . .
O13 Ni4 O37 93.3(6) . .
O44 Ni4 O37 92.1(6) . .
O39 Ni4 O37 81.6(6) . .
O51 Ni4 O37 81.2(5) . .
O34 Ni4 O37 179.0(7) . .
W12 O1 Na4 141.8(14) . .
W8 O2 Na5 128.0(13) . 3_666
W3 O4 Na3 115.3(13) . 3_666
W11 O5 Na5 140.7(10) . .
W6 O6 W15 153.0(11) . .
W3 O7 W11 123.6(7) . .
W13 O10 Na1 143.6(8) . 1_455
W14 O12 W2 124.0(9) . .
W14 O12 Na1 103.1(6) . .
W2 O12 Na1 99.2(6) . .
W8 O13 Ni4 145.5(9) . .
W10 O16 Na3 146.4(13) . 4_576
W7 O17 Na2 150.3(10) . .
W16 O18 W17 152.5(8) . .
As2 O19 W7 123.1(8) . .
As2 O19 W1 123.1(7) . .
W7 O19 W1 92.7(4) . .
As2 O19 W13 125.5(6) . .
W7 O19 W13 91.6(5) . .
W1 O19 W13 91.4(6) . .
W11 O20 Ni1 133.8(7) . .
W11 O20 Ru3 126.1(7) . .
Ni1 O20 Ru3 98.9(6) . .
W12 O21 W11 124.7(7) . .
As1 O22 W16 125.5(7) . .
As1 O22 W15 124.1(7) . .
W16 O22 W15 92.7(5) . .
W11 O23 W7 151.5(9) . .
W14 O25 Ru1 120.9(8) . .
W14 O25 W15 139.7(8) . .
Ru1 O25 W15 99.4(5) . .
As1 O26 W6 122.8(8) . .
As1 O26 W2 125.5(7) . .
W6 O26 W2 92.4(4) . .
As1 O26 W14 123.9(7) . .
W6 O26 W14 90.8(5) . .
W2 O26 W14 91.9(5) . .
As2 O27 W3 122.7(8) . .
As2 O27 W11 123.9(6) . .
W3 O27 W11 93.1(5) . .
As2 O27 W12 125.4(8) . .
W3 O27 W12 91.3(4) . .
W11 O27 W12 90.9(5) . .
W1 O28 W10 153.4(11) . .
W12 O29 W13 150.1(8) . .
W17 O30 W8 123.0(6) . .
W17 O31 Na3 136.9(11) . .
W2 O32 Na2 146.4(10) . 4_676
W13 O33 W9 153.7(10) . .
W6 O35 Ni2 151.3(8) . .
W6 O35 Na6 103.7(8) . 2_656
Ni2 O35 Na6 102.1(8) . 2_656
W4 O36 W8 123.3(8) . .
W4 O36 Na1 103.7(6) . .
W8 O36 Na1 100.5(6) . .
As1 O37 Ni2 121.5(7) . .
As1 O37 Ni1 120.6(7) . .
Ni2 O37 Ni1 101.3(8) . .
As1 O37 Ni4 118.2(9) . .
Ni2 O37 Ni4 95.5(6) . .
Ni1 O37 Ni4 93.8(5) . .
W9 O38 W5 124.1(6) . .
W3 O39 Ni4 122.0(7) . .
W3 O39 Ni1 133.9(9) . .
Ni4 O39 Ni1 100.8(7) . .
W1 O41 Ni3 132.8(7) . .
W1 O41 Ru2 124.1(7) . .
Ni3 O41 Ru2 101.2(8) . .
As1 O42 W8 126.9(7) . .
As1 O42 W17 123.3(8) . .
W8 O42 W17 91.7(4) . .
As1 O42 W4 124.2(8) . .
W8 O42 W4 91.0(5) . .
W17 O42 W4 89.1(5) . .
W12 O43 W3 126.5(7) . .
W2 O44 Ni4 149.0(10) . .
W12 O45 W9 152.5(8) . .
W6 O46 W2 120.5(6) . .
W4 O47 W14 156.7(9) . .
W4 O47 Na1 100.4(6) . .
W14 O47 Na1 99.9(6) . .
W16 O48 W15 120.6(9) . .
W16 O48 Ru1 103.9(7) . .
W15 O48 Ru1 103.6(6) . .
W17 O49 Ni1 148.0(9) . .
W13 O50 W1 123.3(9) . .
W5 O51 Ni4 123.9(6) . .
W5 O51 Ni2 134.0(8) . .
Ni4 O51 Ni2 99.6(7) . .
W8 O52 W2 146.2(10) . .
W8 O52 Na1 105.7(7) . .
W2 O52 Na1 105.1(7) . .
W3 O53 W5 150.1(8) . .
W4 O54 W17 121.6(7) . .
As2 O55 W5 124.0(9) . .
As2 O55 W10 123.8(6) . .
W5 O55 W10 91.8(4) . .
As2 O55 W9 126.3(8) . .
W5 O55 W9 90.5(4) . .
W10 O55 W9 90.2(5) . .
W7 O56 W1 124.3(6) . .
W14 O57 W6 123.5(8) . .
Ni2 O58 Ni3 104.0(7) . .
Ni2 O58 Ru2 101.1(6) . .
Ni3 O58 Ru2 101.2(8) . .
W5 O59 W10 122.4(6) . .
W5 O59 Na6 92.2(8) . 2_656
W10 O59 Na6 129.6(8) . 2_656
W9 O60 W10 124.1(8) . .
W7 O61 Ni3 134.7(8) . .
W7 O61 Ru3 124.7(6) . .
Ni3 O61 Ru3 99.1(8) . .
Ni3 O62 Ni1 104.0(6) . .
Ni3 O62 Ru3 102.4(7) . .
Ni1 O62 Ru3 99.9(6) . .
W13 O63 W7 124.6(8) . .
W10 O64 Ni2 134.3(6) . .
W10 O64 Ru2 124.4(8) . .
Ni2 O64 Ru2 99.3(6) . .
As2 O65 Ni1 120.6(7) . .
As2 O65 Ni3 118.2(8) . .
Ni1 O65 Ni3 98.1(6) . .
As2 O65 Ni2 118.8(7) . .
Ni1 O65 Ni2 99.9(7) . .
Ni3 O65 Ni2 96.5(6) . .
W6 O66 Na4 144.0(11) . 2_656
W4 O68 W16 143.3(9) . .
W4 O68 Ru1 117.9(9) . .
W16 O68 Ru1 98.8(6) . .
Na4 O101 Na6 101.8(16) . .
Na3 O102 Na4 141(3) . 3_666
C18 Ru1 C14 70.8(16) . .
C18 Ru1 O25 129.1(11) . .
C14 Ru1 O25 149.2(11) . .
C18 Ru1 C15 81.0(17) . .
C14 Ru1 C15 34.8(11) . .
O25 Ru1 C15 117.6(11) . .
C18 Ru1 O48 156.0(11) . .
C14 Ru1 O48 90.9(13) . .
O25 Ru1 O48 74.3(6) . .
C15 Ru1 O48 93.0(13) . .
C18 Ru1 O68 102.3(12) . .
C14 Ru1 O68 120.4(10) . .
O25 Ru1 O68 81.5(6) . .
C15 Ru1 O68 152.9(11) . .
O48 Ru1 O68 73.0(6) . .
C18 Ru1 C13 38.6(8) . .
C14 Ru1 C13 40.3(13) . .
O25 Ru1 C13 167.4(11) . .
C15 Ru1 C13 67.6(15) . .
O48 Ru1 C13 117.7(11) . .
O68 Ru1 C13 98.0(11) . .
C18 Ru1 C16 67.2(18) . .
C14 Ru1 C16 69.6(14) . .
O25 Ru1 C16 95.1(12) . .
C15 Ru1 C16 41.5(14) . .
O48 Ru1 C16 122.0(14) . .
O68 Ru1 C16 163.4(13) . .
C13 Ru1 C16 81.7(16) . .
C18 Ru1 C17 38.5(13) . .
C14 Ru1 C17 83.6(15) . .
O25 Ru1 C17 100.0(11) . .
C15 Ru1 C17 70.4(15) . .
O48 Ru1 C17 158.0(11) . .
O68 Ru1 C17 128.0(11) . .
C13 Ru1 C17 70.3(14) . .
C16 Ru1 C17 36.3(14) . .
O58 Ru2 O41 76.4(6) . .
O58 Ru2 C2 112.8(10) . .
O41 Ru2 C2 169.5(8) . .
O58 Ru2 O64 76.8(6) . .
O41 Ru2 O64 83.1(5) . .
C2 Ru2 O64 103.5(7) . .
O58 Ru2 C3 143.8(11) . .
O41 Ru2 C3 136.9(11) . .
C2 Ru2 C3 36.3(11) . .
O64 Ru2 C3 91.5(8) . .
O58 Ru2 C5 138.2(10) . .
O41 Ru2 C5 91.6(8) . .
C2 Ru2 C5 78.2(10) . .
O64 Ru2 C5 142.2(11) . .
C3 Ru2 C5 67.3(11) . .
O58 Ru2 C4 174.2(12) . .
O41 Ru2 C4 108.1(11) . .
C2 Ru2 C4 62.4(13) . .
O64 Ru2 C4 107.0(10) . .
C3 Ru2 C4 33.5(11) . .
C5 Ru2 C4 39.6(11) . .
O58 Ru2 C1 91.7(10) . .
O41 Ru2 C1 138.6(9) . .
C2 Ru2 C1 39.9(10) . .
O64 Ru2 C1 133.2(11) . .
C3 Ru2 C1 71.4(12) . .
C5 Ru2 C1 71.1(13) . .
C4 Ru2 C1 82.5(13) . .
O58 Ru2 C6 105.3(10) . .
O41 Ru2 C6 103.9(9) . .
C2 Ru2 C6 69.5(10) . .
O64 Ru2 C6 173.0(9) . .
C3 Ru2 C6 82.9(10) . .
C5 Ru2 C6 38.3(12) . .
C4 Ru2 C6 70.3(13) . .
C1 Ru2 C6 40.8(12) . .
O62 Ru3 O20 78.3(5) . .
O62 Ru3 C9 105.4(8) . .
O20 Ru3 C9 174.6(7) . .
O62 Ru3 C8 93.7(9) . .
O20 Ru3 C8 136.0(9) . .
C9 Ru3 C8 40.8(11) . .
O62 Ru3 O61 76.6(6) . .
O20 Ru3 O61 81.6(5) . .
C9 Ru3 O61 102.9(8) . .
C8 Ru3 O61 139.0(8) . .
O62 Ru3 C7 110.7(8) . .
O20 Ru3 C7 105.2(7) . .
C9 Ru3 C7 70.0(9) . .
C8 Ru3 C7 37.4(8) . .
O61 Ru3 C7 170.7(7) . .
O62 Ru3 C10 136.3(8) . .
O20 Ru3 C10 141.3(9) . .
C9 Ru3 C10 36.9(10) . .
C8 Ru3 C10 69.6(11) . .
O61 Ru3 C10 90.0(8) . .
C7 Ru3 C10 80.7(9) . .
O62 Ru3 C11 172.4(8) . .
O20 Ru3 C11 109.3(8) . .
C9 Ru3 C11 67.0(10) . .
C8 Ru3 C11 80.1(11) . .
O61 Ru3 C11 105.1(9) . .
C7 Ru3 C11 66.9(11) . .
C10 Ru3 C11 37.1(9) . .
O62 Ru3 C12 142.8(10) . .
O20 Ru3 C12 92.4(7) . .
C9 Ru3 C12 82.3(9) . .
C8 Ru3 C12 68.1(10) . .
O61 Ru3 C12 138.2(10) . .
C7 Ru3 C12 36.9(10) . .
C10 Ru3 C12 69.3(9) . .
C11 Ru3 C12 38.4(11) . .
O40 W1 O41 102.9(8) . .
O40 W1 O28 103.0(6) . .
O41 W1 O28 88.2(7) . .
O40 W1 O56 101.4(6) . .
O41 W1 O56 89.9(6) . .
O28 W1 O56 155.4(6) . .
O40 W1 O50 99.6(8) . .
O41 W1 O50 157.5(6) . .
O28 W1 O50 87.5(7) . .
O56 W1 O50 84.9(6) . .
O40 W1 O19 169.6(7) . .
O41 W1 O19 84.7(6) . .
O28 W1 O19 84.2(5) . .
O56 W1 O19 71.2(5) . .
O50 W1 O19 72.9(6) . .
O44 W2 O32 106.1(7) . .
O44 W2 O52 89.7(7) . .
O32 W2 O52 102.3(7) . .
O44 W2 O46 92.9(7) . .
O32 W2 O46 98.1(6) . .
O52 W2 O46 157.8(5) . .
O44 W2 O12 155.0(6) . .
O32 W2 O12 98.9(7) . .
O52 W2 O12 84.2(6) . .
O46 W2 O12 84.2(7) . .
O44 W2 O26 83.6(6) . .
O32 W2 O26 167.3(6) . .
O52 W2 O26 85.6(5) . .
O46 W2 O26 72.8(5) . .
O12 W2 O26 71.8(6) . .
O4 W3 O39 103.6(9) . .
O4 W3 O53 103.7(7) . .
O39 W3 O53 91.8(6) . .
O4 W3 O7 100.2(7) . .
O39 W3 O7 89.6(7) . .
O53 W3 O7 155.0(6) . .
O4 W3 O43 99.0(8) . .
O39 W3 O43 157.2(6) . .
O53 W3 O43 85.9(6) . .
O7 W3 O43 83.2(7) . .
O4 W3 O27 168.3(7) . .
O39 W3 O27 85.3(6) . .
O53 W3 O27 83.3(5) . .
O7 W3 O27 71.9(5) . .
O43 W3 O27 71.9(5) . .
O69 W4 O54 98.8(8) . .
O69 W4 O47 103.8(8) . .
O54 W4 O47 157.3(8) . .
O69 W4 O68 107.5(8) . .
O54 W4 O68 86.3(6) . .
O47 W4 O68 86.3(6) . .
O69 W4 O36 101.6(7) . .
O54 W4 O36 89.3(6) . .
O47 W4 O36 86.7(6) . .
O68 W4 O36 150.8(8) . .
O69 W4 O42 170.4(6) . .
O54 W4 O42 74.5(6) . .
O47 W4 O42 83.0(6) . .
O68 W4 O42 79.2(6) . .
O36 W4 O42 71.8(6) . .
O24 W5 O51 101.8(8) . .
O24 W5 O53 104.1(6) . .
O51 W5 O53 90.5(6) . .
O24 W5 O59 100.0(6) . .
O51 W5 O59 89.4(6) . .
O53 W5 O59 155.3(6) . .
O24 W5 O38 101.2(7) . .
O51 W5 O38 157.0(5) . .
O53 W5 O38 84.8(6) . .
O59 W5 O38 85.6(6) . .
O24 W5 O55 171.0(7) . .
O51 W5 O55 84.7(6) . .
O53 W5 O55 81.8(5) . .
O59 W5 O55 73.6(5) . .
O38 W5 O55 72.3(5) . .
O24 W5 Na6 61.8(6) . 2_656
O51 W5 Na6 63.6(6) . 2_656
O53 W5 Na6 144.4(7) . 2_656
O59 W5 Na6 54.6(7) . 2_656
O38 W5 Na6 128.5(6) . 2_656
O55 W5 Na6 117.0(5) . 2_656
O66 W6 O35 103.2(8) . .
O66 W6 O6 103.0(7) . .
O35 W6 O6 92.4(7) . .
O66 W6 O46 100.1(7) . .
O35 W6 O46 95.4(7) . .
O6 W6 O46 153.2(7) . .
O66 W6 O57 98.8(8) . .
O35 W6 O57 157.8(6) . .
O6 W6 O57 80.1(7) . .
O46 W6 O57 83.1(7) . .
O66 W6 O26 170.0(8) . .
O35 W6 O26 85.5(6) . .
O6 W6 O26 81.2(6) . .
O46 W6 O26 73.9(5) . .
O57 W6 O26 72.8(6) . .
O17 W7 O61 104.8(7) . .
O17 W7 O56 101.7(6) . .
O61 W7 O56 89.7(6) . .
O17 W7 O23 100.9(6) . .
O61 W7 O23 88.1(7) . .
O56 W7 O23 157.1(5) . .
O17 W7 O63 99.5(7) . .
O61 W7 O63 155.7(5) . .
O56 W7 O63 85.5(6) . .
O23 W7 O63 87.2(6) . .
O17 W7 O19 169.3(7) . .
O61 W7 O19 83.9(6) . .
O56 W7 O19 71.8(5) . .
O23 W7 O19 85.3(5) . .
O63 W7 O19 71.9(5) . .
O2 W8 O13 103.9(9) . .
O2 W8 O52 102.4(8) . .
O13 W8 O52 91.2(7) . .
O2 W8 O30 98.5(7) . .
O13 W8 O30 91.5(7) . .
O52 W8 O30 157.6(6) . .
O2 W8 O36 99.0(9) . .
O13 W8 O36 157.1(6) . .
O52 W8 O36 83.9(6) . .
O30 W8 O36 85.0(7) . .
O2 W8 O42 168.3(7) . .
O13 W8 O42 84.0(6) . .
O52 W8 O42 85.8(5) . .
O30 W8 O42 72.4(5) . .
O36 W8 O42 73.4(6) . .
O14 W9 O38 102.3(6) . .
O14 W9 O60 102.4(7) . .
O38 W9 O60 90.9(6) . .
O14 W9 O45 99.6(7) . .
O38 W9 O45 90.1(6) . .
O60 W9 O45 157.2(6) . .
O14 W9 O33 101.6(8) . .
O38 W9 O33 156.0(7) . .
O60 W9 O33 85.3(6) . .
O45 W9 O33 84.7(6) . .
O14 W9 O55 173.3(6) . .
O38 W9 O55 73.1(5) . .
O60 W9 O55 73.1(6) . .
O45 W9 O55 85.4(6) . .
O33 W9 O55 83.2(6) . .
O16 W10 O64 104.8(7) . .
O16 W10 O28 103.4(7) . .
O64 W10 O28 87.9(7) . .
O16 W10 O59 100.4(6) . .
O64 W10 O59 87.5(6) . .
O28 W10 O59 156.1(5) . .
O16 W10 O60 99.5(7) . .
O64 W10 O60 155.7(5) . .
O28 W10 O60 86.9(7) . .
O59 W10 O60 87.7(6) . .
O16 W10 O55 168.9(6) . .
O64 W10 O55 83.5(5) . .
O28 W10 O55 83.9(5) . .
O59 W10 O55 72.2(5) . .
O60 W10 O55 72.4(5) . .
O5 W11 O20 104.1(7) . .
O5 W11 O23 101.6(7) . .
O20 W11 O23 87.7(7) . .
O5 W11 O7 101.7(7) . .
O20 W11 O7 91.2(7) . .
O23 W11 O7 156.2(6) . .
O5 W11 O21 99.1(7) . .
O20 W11 O21 156.8(6) . .
O23 W11 O21 87.8(7) . .
O7 W11 O21 83.9(7) . .
O5 W11 O27 169.6(5) . .
O20 W11 O27 84.0(5) . .
O23 W11 O27 85.0(5) . .
O7 W11 O27 71.2(6) . .
O21 W11 O27 72.9(5) . .
O1 W12 O43 103.6(8) . .
O1 W12 O29 100.0(8) . .
O43 W12 O29 156.3(7) . .
O1 W12 O45 101.6(7) . .
O43 W12 O45 87.5(6) . .
O29 W12 O45 85.7(6) . .
O1 W12 O21 102.4(7) . .
O43 W12 O21 88.2(6) . .
O29 W12 O21 88.9(6) . .
O45 W12 O21 156.0(6) . .
O1 W12 O27 171.1(7) . .
O43 W12 O27 70.3(6) . .
O29 W12 O27 86.6(6) . .
O45 W12 O27 84.8(6) . .
O21 W12 O27 71.5(5) . .
O10 W13 O63 102.1(7) . .
O10 W13 O33 102.7(7) . .
O63 W13 O33 155.0(8) . .
O10 W13 O50 102.0(8) . .
O63 W13 O50 89.5(6) . .
O33 W13 O50 88.6(6) . .
O10 W13 O29 99.0(8) . .
O63 W13 O29 87.6(6) . .
O33 W13 O29 85.3(6) . .
O50 W13 O29 158.9(8) . .
O10 W13 O19 171.4(6) . .
O63 W13 O19 71.8(6) . .
O33 W13 O19 83.9(7) . .
O50 W13 O19 72.4(6) . .
O29 W13 O19 86.9(6) . .
O15 W14 O57 100.8(8) . .
O15 W14 O12 101.7(7) . .
O57 W14 O12 89.7(6) . .
O15 W14 O47 102.9(8) . .
O57 W14 O47 156.1(7) . .
O12 W14 O47 88.3(6) . .
O15 W14 O25 105.2(7) . .
O57 W14 O25 86.0(6) . .
O12 W14 O25 153.1(7) . .
O47 W14 O25 85.1(6) . .
O15 W14 O26 170.9(6) . .
O57 W14 O26 72.8(6) . .
O12 W14 O26 72.1(6) . .
O47 W14 O26 83.9(6) . .
O25 W14 O26 81.2(6) . .
O8 W15 O67 103.3(9) . .
O8 W15 O6 102.5(7) . .
O67 W15 O6 97.1(8) . .
O8 W15 O48 100.6(7) . .
O67 W15 O48 93.3(7) . .
O6 W15 O48 151.7(6) . .
O8 W15 O25 94.6(8) . .
O67 W15 O25 160.7(7) . .
O6 W15 O25 85.8(7) . .
O48 W15 O25 76.2(6) . .
O8 W15 O22 171.7(8) . .
O67 W15 O22 81.4(7) . .
O6 W15 O22 83.4(5) . .
O48 W15 O22 72.2(5) . .
O25 W15 O22 80.0(5) . .
O9 W16 O3 102.3(8) . .
O9 W16 O18 102.7(7) . .
O3 W16 O18 96.5(7) . .
O9 W16 O48 100.1(7) . .
O3 W16 O48 94.4(8) . .
O18 W16 O48 151.9(6) . .
O9 W16 O68 93.6(8) . .
O3 W16 O68 163.2(7) . .
O18 W16 O68 85.0(6) . .
O48 W16 O68 77.3(6) . .
O9 W16 O22 170.6(7) . .
O3 W16 O22 84.5(7) . .
O18 W16 O22 82.7(5) . .
O48 W16 O22 72.7(6) . .
O68 W16 O22 79.1(6) . .
O31 W17 O49 100.8(8) . .
O31 W17 O30 101.9(6) . .
O49 W17 O30 93.4(8) . .
O31 W17 O18 103.6(6) . .
O49 W17 O18 94.2(7) . .
O30 W17 O18 151.4(6) . .
O31 W17 O54 98.8(7) . .
O49 W17 O54 160.5(6) . .
O30 W17 O54 82.2(7) . .
O18 W17 O54 81.5(6) . .
O31 W17 O42 171.8(7) . .
O49 W17 O42 85.8(6) . .
O30 W17 O42 72.6(5) . .
O18 W17 O42 80.5(5) . .
O54 W17 O42 74.7(6) . .
C2 C1 C6 110(3) . .
C2 C1 Ru2 67.4(15) . .
C6 C1 Ru2 69.9(17) . .
C2 C1 H1 128.8 . .
C6 C1 H1 120.9 . .
Ru2 C1 H1 128.8 . .
C3 C2 C1 129(3) . .
C3 C2 Ru2 73.2(17) . .
C1 C2 Ru2 72.7(14) . .
C3 C2 H2 119.1 . .
C1 C2 H2 111.2 . .
Ru2 C2 H2 127.9 . .
C4 C3 C2 119(3) . .
C4 C3 Ru2 74.4(19) . .
C2 C3 Ru2 70.5(15) . .
C4 C3 H3 119.5 . .
C2 C3 H3 120.5 . .
Ru2 C3 H3 135.2 . .
C3 C4 C5 123(4) . .
C3 C4 Ru2 72(2) . .
C5 C4 Ru2 69.5(17) . .
C3 C4 H4 120.4 . .
C5 C4 H4 116.9 . .
Ru2 C4 H4 133.7 . .
C6 C5 C4 121(3) . .
C6 C5 Ru2 72.4(18) . .
C4 C5 Ru2 70.9(16) . .
C6 C5 H5 116.3 . .
C4 C5 H5 123.0 . .
Ru2 C5 H5 130.2 . .
C5 C6 C1 117(3) . .
C5 C6 Ru2 69.3(16) . .
C1 C6 Ru2 69.3(15) . .
C5 C6 H6 123.5 . .
C1 C6 H6 119.1 . .
Ru2 C6 H6 127.7 . .
C8 C7 C12 124(3) . .
C8 C7 Ru3 70.7(15) . .
C12 C7 Ru3 73.3(16) . .
C8 C7 H7 118.8 . .
C12 C7 H7 117.4 . .
Ru3 C7 H7 129.7 . .
C7 C8 C9 118(3) . .
C7 C8 Ru3 71.9(15) . .
C9 C8 Ru3 69.4(16) . .
C7 C8 H8 121.2 . .
C9 C8 H8 120.7 . .
Ru3 C8 H8 130.0 . .
C10 C9 C8 119(2) . .
C10 C9 Ru3 72.6(13) . .
C8 C9 Ru3 69.8(13) . .
C10 C9 H9 121.8 . .
C8 C9 H9 119.3 . .
Ru3 C9 H9 130.6 . .
C9 C10 C11 120(3) . .
C9 C10 Ru3 70.5(14) . .
C11 C10 Ru3 71.8(14) . .
C9 C10 H10 118.2 . .
C11 C10 H10 121.7 . .
Ru3 C10 H10 131.0 . .
C10 C11 C12 123(3) . .
C10 C11 Ru3 71.0(15) . .
C12 C11 Ru3 71.8(15) . .
C10 C11 H11 118.3 . .
C12 C11 H11 118.5 . .
Ru3 C11 H11 130.2 . .
C7 C12 C11 116(2) . .
C7 C12 Ru3 69.8(13) . .
C11 C12 Ru3 69.8(14) . .
C7 C12 H12 122.6 . .
C11 C12 H12 121.5 . .
Ru3 C12 H12 131.6 . .
C18 C13 C14 114(4) . .
C18 C13 Ru1 67(3) . .
C14 C13 Ru1 67(2) . .
C18 C13 H13 127.3 . .
C14 C13 H13 118.1 . .
Ru1 C13 H13 131.9 . .
C15 C14 C13 122(4) . .
C15 C14 Ru1 74(2) . .
C13 C14 Ru1 72(2) . .
C15 C14 H14 116.1 . .
C13 C14 H14 121.7 . .
Ru1 C14 H14 134.4 . .
C14 C15 C16 122(4) . .
C14 C15 Ru1 72(2) . .
C16 C15 Ru1 72(2) . .
C14 C15 H15 118.8 . .
C16 C15 H15 118.8 . .
Ru1 C15 H15 130.9 . .
C17 C16 C15 120(4) . .
C17 C16 Ru1 75(3) . .
C15 C16 Ru1 67(2) . .
C17 C16 H16 113.6 . .
C15 C16 H16 126.0 . .
Ru1 C16 H16 129.7 . .
C16 C17 C18 113(4) . .
C16 C17 Ru1 69(3) . .
C18 C17 Ru1 64(3) . .
C16 C17 H17 126.3 . .
C18 C17 H17 120.2 . .
Ru1 C17 H17 129.0 . .
C13 C18 C17 127(4) . .
C13 C18 Ru1 74(3) . .
C17 C18 Ru1 78(3) . .
C13 C18 H18 112.7 . .
C17 C18 H18 119.6 . .
Ru1 C18 H18 128.6 . .

loop_
_geom_bond_atom_site_label_1
_geom_bond_atom_site_label_2
_geom_bond_distance
_geom_bond_site_symmetry_2
As1 O42 1.664(14) .
As1 O22 1.668(13) .
As1 O26 1.703(14) .
As1 O37 1.712(17) .
As2 O55 1.658(12) .
As2 O65 1.674(17) .
As2 O27 1.685(12) .
As2 O19 1.692(15) .
Na1 O10 2.32(2) 1_655
Na1 O115 2.37(4) .
Na1 O107 2.44(3) .
Na1 O52 2.46(2) .
Na1 O36 2.514(18) .
Na1 O12 2.566(19) .
Na1 O47 2.616(18) .
Na2 O103 2.23(4) .
Na2 O109 2.24(6) .
Na2 O32 2.34(3) 4_475
Na2 O116 2.40(4) .
Na2 O17 2.51(3) .
Na3 O102 2.13(10) .
Na3 O105 2.18(6) .
Na3 O31 2.42(3) .
Na3 O16 2.49(4) 4_575
Na3 O117 2.50(6) .
Na3 O4 2.78(4) 3_666
Na4 O101 2.36(4) .
Na4 O1 2.46(3) .
Na4 O66 2.51(3) 2_646
Na4 O102 2.54(10) 3_666
Na4 Na6 3.98(4) .
Na5 O111 2.29(4) .
Na5 O5 2.44(3) .
Na5 O2 2.60(3) 3_666
Na5 O120 2.64(6) .
Na6 O101 2.75(4) .
Na6 O113 2.81(4) .
Na6 O59 2.88(3) 2_646
Na6 O35 2.91(2) 2_646
Na6 W5 3.53(2) 2_646
Ni1 O49 1.98(2) .
Ni1 O39 2.045(14) .
Ni1 O20 2.058(15) .
Ni1 O62 2.059(12) .
Ni1 O65 2.118(15) .
Ni1 O37 2.123(16) .
Ni2 O35 2.006(16) .
Ni2 O58 2.016(14) .
Ni2 O64 2.040(16) .
Ni2 O51 2.082(12) .
Ni2 O37 2.095(15) .
Ni2 O65 2.145(14) .
Ni3 O62 2.024(15) .
Ni3 O41 2.032(16) .
Ni3 O58 2.042(15) .
Ni3 O61 2.060(14) .
Ni3 O11 2.069(15) .
Ni3 O65 2.140(13) .
Ni4 O13 1.994(19) .
Ni4 O44 2.002(16) .
Ni4 O39 2.042(17) .
Ni4 O51 2.072(16) .
Ni4 O34 2.090(13) .
Ni4 O37 2.189(13) .
O1 W12 1.692(17) .
O2 W8 1.720(17) .
O2 Na5 2.60(3) 3_666
O3 W16 1.73(2) .
O4 W3 1.709(17) .
O4 Na3 2.78(4) 3_666
O5 W11 1.713(12) .
O6 W6 1.906(13) .
O6 W15 1.920(14) .
O7 W3 1.931(14) .
O7 W11 1.945(15) .
O8 W15 1.714(15) .
O9 W16 1.683(16) .
O10 W13 1.74(2) .
O10 Na1 2.32(2) 1_455
O12 W14 1.883(13) .
O12 W2 2.039(17) .
O13 W8 1.78(2) .
O14 W9 1.707(17) .
O15 W14 1.707(19) .
O16 W10 1.713(13) .
O16 Na3 2.49(4) 4_576
O17 W7 1.748(14) .
O18 W16 1.859(14) .
O18 W17 1.972(13) .
O19 W7 2.357(12) .
O19 W1 2.365(13) .
O19 W13 2.420(16) .
O20 W11 1.845(15) .
O20 Ru3 2.119(12) .
O21 W12 1.917(14) .
O21 W11 1.955(17) .
O22 W16 2.373(13) .
O22 W15 2.391(13) .
O23 W11 1.905(16) .
O23 W7 1.939(15) .
O24 W5 1.742(14) .
O25 W14 1.940(13) .
O25 Ru1 2.098(15) .
O25 W15 2.160(16) .
O26 W6 2.342(13) .
O26 W2 2.364(12) .
O26 W14 2.453(17) .
O27 W3 2.342(15) .
O27 W11 2.361(13) .
O27 W12 2.449(14) .
O28 W1 1.913(12) .
O28 W10 1.916(14) .
O29 W12 1.908(16) .
O29 W13 1.944(14) .
O30 W17 1.920(13) .
O30 W8 1.954(13) .
O31 W17 1.751(12) .
O32 W2 1.734(14) .
O32 Na2 2.34(3) 4_676
O33 W13 1.897(12) .
O33 W9 1.931(13) .
O35 W6 1.762(18) .
O35 Na6 2.91(2) 2_656
O36 W4 1.929(13) .
O36 W8 2.002(17) .
O38 W9 1.841(15) .
O38 W5 2.007(16) .
O39 W3 1.856(17) .
O40 W1 1.707(16) .
O41 W1 1.897(18) .
O41 Ru2 2.107(15) .
O42 W8 2.365(13) .
O42 W17 2.377(14) .
O42 W4 2.484(17) .
O43 W12 1.891(17) .
O43 W3 1.946(17) .
O44 W2 1.725(18) .
O45 W12 1.912(12) .
O45 W9 1.915(13) .
O46 W6 1.937(13) .
O46 W2 1.975(13) .
O47 W4 1.919(12) .
O47 W14 1.935(13) .
O48 W16 1.981(14) .
O48 W15 1.987(16) .
O48 Ru1 2.143(19) .
O49 W17 1.80(2) .
O50 W13 1.924(14) .
O50 W1 1.967(18) .
O51 W5 1.810(16) .
O52 W8 1.898(13) .
O52 W2 1.962(13) .
O53 W3 1.915(12) .
O53 W5 1.924(12) .
O54 W4 1.882(15) .
O54 W17 2.025(18) .
O55 W5 2.356(13) .
O55 W10 2.394(12) .
O55 W9 2.431(16) .
O56 W7 1.918(13) .
O56 W1 1.945(11) .
O57 W14 1.855(18) .
O57 W6 2.021(19) .
O58 Ru2 2.099(16) .
O59 W5 1.932(13) .
O59 W10 1.959(14) .
O59 Na6 2.88(3) 2_656
O60 W9 1.883(13) .
O60 W10 1.986(17) .
O61 W7 1.845(18) .
O61 Ru3 2.148(17) .
O62 Ru3 2.087(13) .
O63 W13 1.892(12) .
O63 W7 1.977(17) .
O64 W10 1.886(15) .
O64 Ru2 2.130(12) .
O66 W6 1.718(15) .
O66 Na4 2.51(3) 2_656
O67 W15 1.74(2) .
O68 W4 1.924(15) .
O68 W16 2.115(18) .
O68 Ru1 2.164(15) .
O69 W4 1.76(2) .
O102 Na4 2.54(10) 3_666
Ru1 C18 2.08(5) .
Ru1 C14 2.10(3) .
Ru1 C15 2.12(3) .
Ru1 C13 2.17(5) .
Ru1 C16 2.19(4) .
Ru1 C17 2.26(5) .
Ru2 C2 2.11(2) .
Ru2 C3 2.14(3) .
Ru2 C5 2.15(3) .
Ru2 C4 2.17(3) .
Ru2 C1 2.18(3) .
Ru2 C6 2.19(3) .
Ru3 C9 2.142(19) .
Ru3 C8 2.15(3) .
Ru3 C7 2.16(2) .
Ru3 C10 2.17(2) .
Ru3 C11 2.18(3) .
Ru3 C12 2.21(2) .
W5 Na6 3.53(2) 2_656
C1 C2 1.46(4) .
C1 C6 1.52(5) .
C1 H1 0.9300 .
C2 C3 1.32(4) .
C2 H2 0.9300 .
C3 C4 1.24(4) .
C3 H3 0.9300 .
C4 C5 1.46(4) .
C4 H4 0.9300 .
C5 C6 1.42(5) .
C5 H5 0.9300 .
C6 H6 0.9300 .
C7 C8 1.38(3) .
C7 C12 1.38(4) .
C7 H7 0.9300 .
C8 C9 1.49(4) .
C8 H8 0.9300 .
C9 C10 1.37(4) .
C9 H9 0.9300 .
C10 C11 1.38(3) .
C10 H10 0.9300 .
C11 C12 1.44(4) .
C11 H11 0.9300 .
C12 H12 0.9300 .
C13 C18 1.405(19) .
C13 C14 1.47(5) .
C13 H13 0.9300 .
C14 C15 1.26(4) .
C14 H14 0.9300 .
C15 C16 1.53(5) .
C15 H15 0.9300 .
C16 C17 1.39(5) .
C16 H16 0.9300 .
C17 C18 1.44(5) .
C17 H17 0.9300 .
C18 H18 0.9300 .
